data_7005404
loop_
_publ_author_name
'Klingele, Julia'
'Prikhod'ko, Alexander I.'
'Leibeling, Guido'
'Demeshko, Serhiy'
'Dechert, Sebastian'
'Meyer, Franc'

_publ_section_title
;
 Pyrazolate-based copper(II) and nickel(II) [2 x 2] grid complexes:
 protonation-dependent self-assembly, structures and properties.
;
_journal_issue 20
_journal_name_full 'Dalton transactions (Cambridge, England : 2003)'
_journal_page_first 2003
_journal_page_last 2013
_journal_paper_doi 10.1039/b701981e
_journal_year 2007
_chemical_formula_moiety 'C17 H16 N6 O2, 2(H2 O)'
_chemical_formula_sum 'C17 H20 N6 O4'
_chemical_formula_weight 372.39
_chemical_name_systematic
;
?
;
_space_group_IT_number 2
_symmetry_cell_setting triclinic
_symmetry_space_group_name_Hall '-P 1'
_symmetry_space_group_name_H-M 'P -1'
_atom_sites_solution_hydrogens geom
_atom_sites_solution_primary direct
_atom_sites_solution_secondary difmap
_audit_creation_method SHELXL-97
_cell_angle_alpha 66.677(4)
_cell_angle_beta 78.628(4)
_cell_angle_gamma 72.036(4)
_cell_formula_units_Z 4
_cell_length_a 11.9866(6)
_cell_length_b 12.5344(6)
_cell_length_c 13.7972(7)
_cell_measurement_reflns_used 40196
_cell_measurement_temperature 133(2)
_cell_measurement_theta_max 24.80
_cell_measurement_theta_min 1.61
_cell_volume 1804.07(17)
_computing_cell_refinement 'X-AREA (Stoe & Cie, 2002)'
_computing_data_collection 'X-AREA (Stoe & Cie, 2002)'
_computing_data_reduction 'X-AREA (Stoe & Cie, 2002)'
_computing_molecular_graphics 'DIAMOND (Brandenburg, 2001)'
_computing_publication_material 'SHELXL-97 (Sheldrick, 1997)'
_computing_structure_refinement 'SHELXL-97 (Sheldrick, 1997)'
_computing_structure_solution 'SHELXS-97 (Sheldrick, 1990)'
_diffrn_ambient_temperature 133(2)
_diffrn_measured_fraction_theta_full 0.994
_diffrn_measured_fraction_theta_max 0.994
_diffrn_measurement_device_type 'Stoe IPDS II'
_diffrn_measurement_method \w
_diffrn_radiation_monochromator graphite
_diffrn_radiation_source 'fine-focus sealed tube'
_diffrn_radiation_type MoK\a
_diffrn_radiation_wavelength 0.71073
_diffrn_reflns_av_R_equivalents 0.0441
_diffrn_reflns_av_sigmaI/netI 0.0218
_diffrn_reflns_limit_h_max 14
_diffrn_reflns_limit_h_min -14
_diffrn_reflns_limit_k_max 14
_diffrn_reflns_limit_k_min -14
_diffrn_reflns_limit_l_max 16
_diffrn_reflns_limit_l_min -14
_diffrn_reflns_number 40196
_diffrn_reflns_theta_full 24.80
_diffrn_reflns_theta_max 24.80
_diffrn_reflns_theta_min 1.61
_exptl_absorpt_coefficient_mu 0.101
_exptl_absorpt_correction_type none
_exptl_crystal_colour colorless
_exptl_crystal_density_diffrn 1.371
_exptl_crystal_density_method 'not measured'
_exptl_crystal_description block
_exptl_crystal_F_000 784
_exptl_crystal_size_max 0.50
_exptl_crystal_size_mid 0.31
_exptl_crystal_size_min 0.17
_refine_diff_density_max 0.298
_refine_diff_density_min -0.204
_refine_diff_density_rms 0.038
_refine_ls_extinction_method none
_refine_ls_goodness_of_fit_ref 1.065
_refine_ls_hydrogen_treatment mixed
_refine_ls_matrix_type full
_refine_ls_number_parameters 543
_refine_ls_number_reflns 6177
_refine_ls_number_restraints 0
_refine_ls_restrained_S_all 1.065
_refine_ls_R_factor_all 0.0397
_refine_ls_R_factor_gt 0.0338
_refine_ls_shift/su_max 0.001
_refine_ls_shift/su_mean 0.000
_refine_ls_structure_factor_coef Fsqd
_refine_ls_weighting_details 'calc w=1/[\s^2^(Fo^2^)+(0.0552P)^2^+0.3393P] where P=(Fo^2^+2Fc^2^)/3'
_refine_ls_weighting_scheme calc
_refine_ls_wR_factor_gt 0.0914
_refine_ls_wR_factor_ref 0.0938
_reflns_number_gt 5284
_reflns_number_total 6177
_reflns_threshold_expression >2sigma(I)
_cod_data_source_file b701981e.txt
_cod_data_source_block H3L
_cod_original_cell_volume 1804.07(15)
_cod_database_code 7005404

loop_
_symmetry_equiv_pos_as_xyz
'x, y, z'
'-x, -y, -z'

loop_
_atom_site_label
_atom_site_type_symbol
_atom_site_fract_x
_atom_site_fract_y
_atom_site_fract_z
_atom_site_U_iso_or_equiv
_atom_site_adp_type
_atom_site_occupancy
_atom_site_symmetry_multiplicity
_atom_site_calc_flag
_atom_site_refinement_flags
_atom_site_disorder_assembly
_atom_site_disorder_group
N1 N 0.87821(9) 0.70364(10) 0.44110(9) 0.0230(2) Uani 1 1 d . . .
N2 N 0.94490(10) 0.62660(9) 0.52019(9) 0.0223(2) Uani 1 1 d . . .
H2 H 1.0247(15) 0.6295(14) 0.5179(13) 0.036(4) Uiso 1 1 d . . .
N3 N 0.87683(10) 0.39891(10) 0.76859(9) 0.0240(2) Uani 1 1 d . . .
H3 H 0.8063(16) 0.4020(15) 0.7548(13) 0.038(5) Uiso 1 1 d . . .
N4 N 0.95813(11) 0.33471(11) 1.03047(9) 0.0312(3) Uani 1 1 d . . .
N5 N 0.68880(10) 0.83231(10) 0.31448(9) 0.0242(2) Uani 1 1 d . . .
H5 H 0.7595(15) 0.8376(14) 0.2943(13) 0.029(4) Uiso 1 1 d . . .
N6 N 0.41856(10) 1.06084(10) 0.21156(9) 0.0285(3) Uani 1 1 d . . .
N11 N 0.34831(9) 0.38966(10) 0.75108(8) 0.0227(2) Uani 1 1 d . . .
N12 N 0.28079(10) 0.46946(10) 0.67322(9) 0.0220(2) Uani 1 1 d . . .
H12 H 0.1990(15) 0.4686(15) 0.6771(13) 0.036(4) Uiso 1 1 d . . .
N13 N 0.33732(10) 0.72014(10) 0.43956(9) 0.0231(2) Uani 1 1 d . . .
H13 H 0.4113(15) 0.7108(14) 0.4454(12) 0.029(4) Uiso 1 1 d . . .
N14 N 0.11682(10) 0.99815(10) 0.33009(10) 0.0326(3) Uani 1 1 d . . .
N15 N 0.53659(10) 0.25909(10) 0.87761(9) 0.0242(2) Uani 1 1 d . . .
H15 H 0.4707(15) 0.2382(14) 0.8916(12) 0.028(4) Uiso 1 1 d . . .
N16 N 0.72483(10) 0.17290(10) 1.09216(9) 0.0287(3) Uani 1 1 d . . .
O1 O 1.04048(8) 0.46863(9) 0.71164(7) 0.0285(2) Uani 1 1 d . . .
O2 O 0.57222(8) 0.72887(8) 0.44409(7) 0.0266(2) Uani 1 1 d . . .
O3 O 1.13997(10) 0.13476(11) 1.01941(9) 0.0399(3) Uani 1 1 d . . .
H3A H 1.074(2) 0.202(2) 1.027(2) 0.087(8) Uiso 1 1 d . . .
H3B H 1.117(2) 0.065(3) 1.073(2) 0.099(9) Uiso 1 1 d . . .
O4 O 0.37531(10) 1.12209(10) -0.00571(9) 0.0358(3) Uani 1 1 d . . .
H4A H 0.3978(17) 1.0904(17) 0.0589(17) 0.052(5) Uiso 1 1 d . . .
H4B H 0.291(2) 1.1333(19) 0.0036(16) 0.064(6) Uiso 1 1 d . . .
O5 O 0.08720(10) 0.93307(10) 0.16504(9) 0.0382(3) Uani 1 1 d . . .
H5A H 0.0893(19) 0.951(2) 0.2260(18) 0.067(6) Uiso 1 1 d . . .
H5B H 0.004(2) 0.933(2) 0.1633(19) 0.085(7) Uiso 1 1 d . . .
O6 O 0.86137(9) -0.06820(10) 1.14882(8) 0.0340(2) Uani 1 1 d . . .
H6A H 0.8193(19) 0.009(2) 1.1253(17) 0.062(6) Uiso 1 1 d . . .
H6B H 0.865(2) -0.101(2) 1.086(2) 0.097(8) Uiso 1 1 d . . .
O11 O 0.16927(8) 0.66077(8) 0.50403(8) 0.0274(2) Uani 1 1 d . . .
O12 O 0.64065(8) 0.39220(8) 0.76969(8) 0.0295(2) Uani 1 1 d . . .
C1 C 0.77312(11) 0.58436(11) 0.56979(10) 0.0225(3) Uani 1 1 d . . .
H1 H 0.7113 0.5504 0.6069 0.080 Uiso 1 1 calc R . .
C2 C 0.77290(11) 0.67822(11) 0.47138(10) 0.0211(3) Uani 1 1 d . . .
C3 C 0.88537(11) 0.55360(11) 0.59921(10) 0.0208(3) Uani 1 1 d . . .
C4 C 0.94193(11) 0.46896(11) 0.69713(10) 0.0219(3) Uani 1 1 d . . .
C5 C 0.91687(12) 0.32195(12) 0.87247(11) 0.0269(3) Uani 1 1 d . . .
H5C H 1.0011 0.2880 0.8649 0.080 Uiso 1 1 calc R . .
H5D H 0.8794 0.2561 0.9016 0.080 Uiso 1 1 calc R . .
C6 C 0.89058(12) 0.38708(12) 0.94930(10) 0.0259(3) Uani 1 1 d . . .
C7 C 0.80360(13) 0.49378(13) 0.93739(12) 0.0317(3) Uani 1 1 d . . .
H7 H 0.7561 0.5274 0.8814 0.080 Uiso 1 1 calc R . .
C8 C 0.78848(14) 0.54935(15) 1.00954(13) 0.0385(4) Uani 1 1 d . . .
H8 H 0.7310 0.6209 1.0027 0.080 Uiso 1 1 calc R . .
C9 C 0.85997(14) 0.49706(16) 1.09198(12) 0.0393(4) Uani 1 1 d . . .
H9 H 0.8528 0.5333 1.1409 0.080 Uiso 1 1 calc R . .
C10 C 0.94192(14) 0.39011(15) 1.10000(11) 0.0368(4) Uani 1 1 d . . .
H10 H 0.9887 0.3540 1.1565 0.080 Uiso 1 1 calc R . .
C11 C 0.67037(11) 0.74806(11) 0.40809(10) 0.0216(3) Uani 1 1 d . . .
C12 C 0.59471(12) 0.90084(12) 0.24488(11) 0.0257(3) Uani 1 1 d . . .
H12A H 0.5498 0.8471 0.2475 0.080 Uiso 1 1 calc R . .
H12B H 0.6296 0.9307 0.1728 0.080 Uiso 1 1 calc R . .
C13 C 0.51109(12) 1.00581(12) 0.27059(10) 0.0243(3) Uani 1 1 d . . .
C14 C 0.52640(13) 1.04431(13) 0.34734(11) 0.0314(3) Uani 1 1 d . . .
H14 H 0.5911 1.0049 0.3872 0.080 Uiso 1 1 calc R . .
C15 C 0.44410(15) 1.14225(14) 0.36374(12) 0.0372(4) Uani 1 1 d . . .
H15A H 0.4534 1.1702 0.4141 0.080 Uiso 1 1 calc R . .
C16 C 0.34809(14) 1.19783(13) 0.30439(13) 0.0380(4) Uani 1 1 d . . .
H16 H 0.2908 1.2630 0.3146 0.080 Uiso 1 1 calc R . .
C17 C 0.33935(13) 1.15425(13) 0.22974(12) 0.0345(3) Uani 1 1 d . . .
H17 H 0.2747 1.1919 0.1897 0.080 Uiso 1 1 calc R . .
C101 C 0.44892(11) 0.51960(11) 0.63016(10) 0.0221(3) Uani 1 1 d . . .
H101 H 0.5092 0.5571 0.5959 0.080 Uiso 1 1 calc R . .
C102 C 0.45098(11) 0.42024(11) 0.72504(10) 0.0207(3) Uani 1 1 d . . .
C103 C 0.33762(11) 0.54913(11) 0.59920(10) 0.0209(3) Uani 1 1 d . . .
C104 C 0.27448(11) 0.64694(11) 0.51019(10) 0.0210(3) Uani 1 1 d . . .
C105 C 0.28021(12) 0.82362(12) 0.35381(10) 0.0248(3) Uani 1 1 d . . .
H10A H 0.2304 0.7991 0.3234 0.080 Uiso 1 1 calc R . .
H10B H 0.3399 0.8518 0.2989 0.080 Uiso 1 1 calc R . .
C106 C 0.20636(12) 0.92616(12) 0.38873(11) 0.0256(3) Uani 1 1 d . . .
C107 C 0.23073(13) 0.94637(13) 0.47316(12) 0.0334(3) Uani 1 1 d . . .
H107 H 0.2937 0.8951 0.5126 0.080 Uiso 1 1 calc R . .
C108 C 0.15977(15) 1.04414(15) 0.49780(15) 0.0435(4) Uani 1 1 d . . .
H108 H 0.1745 1.0594 0.5542 0.080 Uiso 1 1 calc R . .
C109 C 0.06740(15) 1.11840(15) 0.43817(16) 0.0474(4) Uani 1 1 d . . .
H109 H 0.0182 1.1844 0.4534 0.080 Uiso 1 1 calc R . .
C110 C 0.04961(14) 1.09262(13) 0.35562(15) 0.0424(4) Uani 1 1 d . . .
H110 H -0.0125 1.1434 0.3149 0.080 Uiso 1 1 calc R . .
C111 C 0.55071(11) 0.35546(11) 0.79284(10) 0.0220(3) Uani 1 1 d . . .
C112 C 0.62901(12) 0.18649(12) 0.94872(11) 0.0260(3) Uani 1 1 d . . .
H11A H 0.7044 0.1816 0.9070 0.080 Uiso 1 1 calc R . .
H11B H 0.6186 0.1056 0.9828 0.080 Uiso 1 1 calc R . .
C113 C 0.63253(11) 0.23301(11) 1.03355(10) 0.0243(3) Uani 1 1 d . . .
C114 C 0.54757(13) 0.32846(13) 1.05198(12) 0.0314(3) Uani 1 1 d . . .
H114 H 0.4840 0.3686 1.0108 0.080 Uiso 1 1 calc R . .
C115 C 0.55834(15) 0.36335(14) 1.13239(12) 0.0379(4) Uani 1 1 d . . .
H115 H 0.5015 0.4264 1.1466 0.080 Uiso 1 1 calc R . .
C116 C 0.65451(15) 0.30342(14) 1.19122(12) 0.0381(4) Uani 1 1 d . . .
H116 H 0.6650 0.3262 1.2446 0.080 Uiso 1 1 calc R . .
C117 C 0.73429(14) 0.20913(14) 1.16862(12) 0.0351(3) Uani 1 1 d . . .
H117 H 0.7986 0.1681 1.2088 0.080 Uiso 1 1 calc R . .

loop_
_atom_site_aniso_label
_atom_site_aniso_U_11
_atom_site_aniso_U_22
_atom_site_aniso_U_33
_atom_site_aniso_U_23
_atom_site_aniso_U_13
_atom_site_aniso_U_12
N1 0.0208(6) 0.0242(5) 0.0238(6) -0.0073(5) -0.0043(4) -0.0059(4)
N2 0.0184(6) 0.0235(6) 0.0248(6) -0.0075(5) -0.0037(4) -0.0057(4)
N3 0.0200(6) 0.0271(6) 0.0239(6) -0.0051(5) -0.0051(5) -0.0077(5)
N4 0.0325(6) 0.0344(7) 0.0246(6) -0.0018(5) -0.0050(5) -0.0160(5)
N5 0.0200(6) 0.0279(6) 0.0218(6) -0.0047(5) -0.0026(5) -0.0074(5)
N6 0.0283(6) 0.0269(6) 0.0257(6) -0.0050(5) -0.0037(5) -0.0059(5)
N11 0.0202(5) 0.0234(5) 0.0227(6) -0.0058(5) -0.0040(4) -0.0050(4)
N12 0.0176(5) 0.0233(5) 0.0234(6) -0.0055(5) -0.0039(4) -0.0052(4)
N13 0.0175(6) 0.0237(6) 0.0248(6) -0.0041(5) -0.0041(4) -0.0053(4)
N14 0.0280(6) 0.0246(6) 0.0395(7) -0.0062(5) -0.0056(5) -0.0044(5)
N15 0.0209(6) 0.0238(6) 0.0249(6) -0.0030(5) -0.0053(5) -0.0074(5)
N16 0.0278(6) 0.0296(6) 0.0266(6) -0.0060(5) -0.0064(5) -0.0075(5)
O1 0.0205(5) 0.0357(5) 0.0282(5) -0.0070(4) -0.0048(4) -0.0099(4)
O2 0.0203(5) 0.0322(5) 0.0255(5) -0.0062(4) -0.0029(4) -0.0092(4)
O3 0.0306(6) 0.0430(6) 0.0382(6) -0.0059(5) -0.0076(5) -0.0072(5)
O4 0.0336(6) 0.0455(6) 0.0250(6) -0.0028(5) -0.0052(4) -0.0172(5)
O5 0.0313(6) 0.0398(6) 0.0427(7) -0.0133(5) -0.0080(5) -0.0070(5)
O6 0.0289(5) 0.0310(6) 0.0334(6) -0.0042(5) -0.0049(4) -0.0043(4)
O11 0.0185(5) 0.0282(5) 0.0323(5) -0.0054(4) -0.0053(4) -0.0070(4)
O12 0.0209(5) 0.0299(5) 0.0337(5) -0.0028(4) -0.0064(4) -0.0099(4)
C1 0.0201(6) 0.0245(6) 0.0230(7) -0.0077(5) -0.0018(5) -0.0071(5)
C2 0.0200(6) 0.0230(6) 0.0220(7) -0.0097(5) -0.0013(5) -0.0060(5)
C3 0.0199(6) 0.0222(6) 0.0218(6) -0.0095(5) -0.0013(5) -0.0057(5)
C4 0.0184(6) 0.0234(6) 0.0253(7) -0.0107(5) -0.0030(5) -0.0039(5)
C5 0.0279(7) 0.0250(7) 0.0245(7) -0.0033(6) -0.0055(6) -0.0078(6)
C6 0.0241(7) 0.0295(7) 0.0229(7) -0.0037(6) -0.0010(5) -0.0133(6)
C7 0.0267(7) 0.0351(8) 0.0322(8) -0.0107(6) -0.0016(6) -0.0090(6)
C8 0.0330(8) 0.0430(9) 0.0427(9) -0.0204(7) 0.0055(7) -0.0128(7)
C9 0.0388(9) 0.0560(10) 0.0336(8) -0.0223(8) 0.0101(7) -0.0262(8)
C10 0.0393(9) 0.0523(10) 0.0227(7) -0.0073(7) -0.0021(6) -0.0255(8)
C11 0.0213(7) 0.0238(6) 0.0214(6) -0.0090(5) -0.0023(5) -0.0067(5)
C12 0.0260(7) 0.0283(7) 0.0214(7) -0.0070(6) -0.0056(5) -0.0053(6)
C13 0.0262(7) 0.0236(6) 0.0199(6) -0.0026(5) -0.0008(5) -0.0099(5)
C14 0.0355(8) 0.0323(8) 0.0271(7) -0.0094(6) -0.0019(6) -0.0118(6)
C15 0.0491(9) 0.0333(8) 0.0321(8) -0.0145(7) 0.0037(7) -0.0152(7)
C16 0.0423(9) 0.0273(7) 0.0371(9) -0.0106(7) 0.0063(7) -0.0061(7)
C17 0.0317(8) 0.0270(7) 0.0338(8) -0.0037(6) -0.0025(6) -0.0025(6)
C101 0.0191(6) 0.0217(6) 0.0241(7) -0.0066(5) -0.0019(5) -0.0056(5)
C102 0.0193(6) 0.0204(6) 0.0226(6) -0.0084(5) -0.0021(5) -0.0042(5)
C103 0.0191(6) 0.0215(6) 0.0221(6) -0.0081(5) -0.0007(5) -0.0054(5)
C104 0.0190(6) 0.0217(6) 0.0235(7) -0.0098(5) -0.0023(5) -0.0046(5)
C105 0.0247(7) 0.0228(6) 0.0223(7) -0.0040(5) -0.0031(5) -0.0047(5)
C106 0.0233(7) 0.0218(6) 0.0285(7) -0.0046(6) -0.0006(5) -0.0084(5)
C107 0.0338(8) 0.0329(8) 0.0370(8) -0.0137(7) -0.0014(6) -0.0126(6)
C108 0.0449(10) 0.0427(9) 0.0545(10) -0.0282(8) 0.0082(8) -0.0206(8)
C109 0.0379(9) 0.0330(8) 0.0773(13) -0.0301(9) 0.0098(9) -0.0129(7)
C110 0.0285(8) 0.0256(8) 0.0642(11) -0.0103(7) -0.0038(7) -0.0027(6)
C111 0.0200(6) 0.0217(6) 0.0242(7) -0.0084(5) -0.0023(5) -0.0046(5)
C112 0.0255(7) 0.0223(6) 0.0271(7) -0.0050(6) -0.0068(6) -0.0041(5)
C113 0.0232(7) 0.0218(6) 0.0241(7) -0.0016(5) -0.0023(5) -0.0093(5)
C114 0.0310(8) 0.0267(7) 0.0331(8) -0.0076(6) -0.0036(6) -0.0064(6)
C115 0.0447(9) 0.0312(8) 0.0376(9) -0.0141(7) 0.0026(7) -0.0110(7)
C116 0.0501(10) 0.0405(9) 0.0302(8) -0.0142(7) 0.0006(7) -0.0208(7)
C117 0.0369(8) 0.0414(8) 0.0278(8) -0.0080(7) -0.0076(6) -0.0142(7)

loop_
_atom_type_symbol
_atom_type_description
_atom_type_scat_dispersion_real
_atom_type_scat_dispersion_imag
_atom_type_scat_source
C C 0.0033 0.0016 'International Tables Vol C Tables 4.2.6.8 and 6.1.1.4'
H H 0.0000 0.0000 'International Tables Vol C Tables 4.2.6.8 and 6.1.1.4'
N N 0.0061 0.0033 'International Tables Vol C Tables 4.2.6.8 and 6.1.1.4'
O O 0.0106 0.0060 'International Tables Vol C Tables 4.2.6.8 and 6.1.1.4'

loop_
_geom_angle_atom_site_label_1
_geom_angle_atom_site_label_2
_geom_angle_atom_site_label_3
_geom_angle
_geom_angle_site_symmetry_1
_geom_angle_site_symmetry_3
_geom_angle_publ_flag
N2 N1 C2 104.52(10) . . ?
N1 N2 C3 112.50(10) . . ?
C4 N3 C5 120.55(11) . . ?
C6 N4 C10 117.93(13) . . ?
C11 N5 C12 120.84(11) . . ?
C17 N6 C13 117.93(13) . . ?
C102 N11 N12 104.52(10) . . ?
N11 N12 C103 112.43(10) . . ?
C104 N13 C105 119.66(11) . . ?
C106 N14 C110 117.61(14) . . ?
C111 N15 C112 121.85(11) . . ?
C117 N16 C113 118.02(13) . . ?
C3 C1 C2 104.53(11) . . ?
N1 C2 C1 111.61(11) . . ?
N1 C2 C11 122.15(11) . . ?
C1 C2 C11 126.16(11) . . ?
N2 C3 C1 106.84(11) . . ?
N2 C3 C4 120.18(11) . . ?
C1 C3 C4 132.79(12) . . ?
O1 C4 N3 123.55(12) . . ?
O1 C4 C3 121.06(12) . . ?
N3 C4 C3 115.32(11) . . ?
N3 C5 C6 113.22(11) . . ?
N4 C6 C7 121.84(14) . . ?
N4 C6 C5 114.87(12) . . ?
C7 C6 C5 123.29(12) . . ?
C8 C7 C6 119.32(14) . . ?
C9 C8 C7 118.98(15) . . ?
C10 C9 C8 118.34(15) . . ?
N4 C10 C9 123.56(14) . . ?
O2 C11 N5 123.04(12) . . ?
O2 C11 C2 119.79(11) . . ?
N5 C11 C2 117.14(11) . . ?
N5 C12 C13 115.06(11) . . ?
N6 C13 C14 121.94(13) . . ?
N6 C13 C12 113.91(12) . . ?
C14 C13 C12 124.15(12) . . ?
C15 C14 C13 119.10(14) . . ?
C16 C15 C14 119.11(14) . . ?
C17 C16 C15 118.23(14) . . ?
N6 C17 C16 123.68(14) . . ?
C103 C101 C102 104.45(11) . . ?
N11 C102 C101 111.69(11) . . ?
N11 C102 C111 122.06(11) . . ?
C101 C102 C111 126.23(11) . . ?
N12 C103 C101 106.90(11) . . ?
N12 C103 C104 119.69(11) . . ?
C101 C103 C104 133.34(12) . . ?
O11 C104 N13 122.75(12) . . ?
O11 C104 C103 121.24(11) . . ?
N13 C104 C103 115.99(11) . . ?
N13 C105 C106 113.19(11) . . ?
N14 C106 C107 122.23(13) . . ?
N14 C106 C105 114.79(12) . . ?
C107 C106 C105 122.97(12) . . ?
C108 C107 C106 118.87(15) . . ?
C109 C108 C107 119.31(16) . . ?
C110 C109 C108 118.23(15) . . ?
N14 C110 C109 123.75(15) . . ?
O12 C111 N15 123.52(12) . . ?
O12 C111 C102 119.80(11) . . ?
N15 C111 C102 116.68(11) . . ?
N15 C112 C113 114.73(11) . . ?
N16 C113 C114 121.70(13) . . ?
N16 C113 C112 114.52(12) . . ?
C114 C113 C112 123.77(12) . . ?
C115 C114 C113 119.27(14) . . ?
C116 C115 C114 119.14(14) . . ?
C117 C116 C115 118.03(14) . . ?
N16 C117 C116 123.81(14) . . ?

loop_
_geom_bond_atom_site_label_1
_geom_bond_atom_site_label_2
_geom_bond_distance
_geom_bond_site_symmetry_2
_geom_bond_publ_flag
N1 N2 1.3401(15) . ?
N1 C2 1.3432(17) . ?
N2 C3 1.3569(17) . ?
N3 C4 1.3363(17) . ?
N3 C5 1.4512(17) . ?
N4 C6 1.3374(18) . ?
N4 C10 1.346(2) . ?
N5 C11 1.3355(17) . ?
N5 C12 1.4521(17) . ?
N6 C17 1.3372(19) . ?
N6 C13 1.3449(17) . ?
N11 C102 1.3410(16) . ?
N11 N12 1.3424(15) . ?
N12 C103 1.3572(17) . ?
N13 C104 1.3370(17) . ?
N13 C105 1.4517(16) . ?
N14 C106 1.3371(18) . ?
N14 C110 1.344(2) . ?
N15 C111 1.3360(17) . ?
N15 C112 1.4554(17) . ?
N16 C117 1.3380(19) . ?
N16 C113 1.3423(17) . ?
O1 C4 1.2350(16) . ?
O2 C11 1.2403(16) . ?
O11 C104 1.2342(15) . ?
O12 C111 1.2370(16) . ?
C1 C3 1.3767(18) . ?
C1 C2 1.4008(18) . ?
C2 C11 1.4811(18) . ?
C3 C4 1.4809(18) . ?
C5 C6 1.511(2) . ?
C6 C7 1.392(2) . ?
C7 C8 1.382(2) . ?
C8 C9 1.380(2) . ?
C9 C10 1.374(2) . ?
C12 C13 1.5092(19) . ?
C13 C14 1.387(2) . ?
C14 C15 1.384(2) . ?
C15 C16 1.380(2) . ?
C16 C17 1.376(2) . ?
C101 C103 1.3764(18) . ?
C101 C102 1.4029(18) . ?
C102 C111 1.4847(17) . ?
C103 C104 1.4785(17) . ?
C105 C106 1.5125(19) . ?
C106 C107 1.386(2) . ?
C107 C108 1.383(2) . ?
C108 C109 1.373(3) . ?
C109 C110 1.370(3) . ?
C112 C113 1.5122(19) . ?
C113 C114 1.386(2) . ?
C114 C115 1.384(2) . ?
C115 C116 1.380(2) . ?
C116 C117 1.373(2) . ?

loop_
_geom_hbond_atom_site_label_D
_geom_hbond_atom_site_label_H
_geom_hbond_atom_site_label_A
_geom_hbond_distance_DH
_geom_hbond_distance_HA
_geom_hbond_distance_DA
_geom_hbond_angle_DHA
_geom_hbond_site_symmetry_A
N2 H2 O11 0.962(17) 1.850(18) 2.8044(14) 171.0(15) 1_655
N3 H3 O12 0.889(18) 1.992(18) 2.8550(14) 163.2(15) .
N5 H5 O6 0.852(17) 2.227(17) 2.9203(16) 138.4(14) 1_564
N12 H12 O1 0.974(17) 1.866(18) 2.8267(14) 168.4(15) 1_455
N13 H13 O2 0.874(17) 2.006(17) 2.8650(14) 167.4(14) .
N15 H15 O4 0.870(17) 2.047(17) 2.8124(16) 146.3(14) 1_546
O3 H3A N4 0.99(3) 1.82(3) 2.8032(18) 175(2) .
O3 H3B O5 0.97(3) 1.73(3) 2.7003(16) 175(3) 1_646
O4 H4A N6 0.88(2) 2.04(2) 2.8965(16) 163.8(18) .
O4 H4B O3 0.97(2) 1.78(2) 2.7357(15) 172.3(19) 1_464
O5 H5A N14 0.96(2) 1.87(2) 2.8188(18) 169(2) .
O5 H5B O6 1.00(3) 1.76(3) 2.7651(15) 175(2) 1_464
O6 H6A N16 0.90(2) 1.93(2) 2.8294(16) 173(2) .
O6 H6B O3 1.08(3) 1.69(3) 2.7640(17) 173(2) 2_757
